data_1530049
loop_
_publ_author_name
'Haeuseler, H.'
'Jung, M.'

_publ_section_title
;
 Single crystal growth and structure of La O Br and Sm O Br
;
_journal_name_full 'Materials Research Bulletin'
_journal_page_first 1291
_journal_page_last 1294
_journal_volume 21
_journal_year 1986
_chemical_formula_sum 'Br La O'
_chemical_name_systematic 'La O Br'
_space_group_IT_number 129
_symmetry_space_group_name_Hall 'P 4ab 2ab -1ab'
_symmetry_space_group_name_H-M 'P 4/n m m :1'
_cell_angle_alpha 90
_cell_angle_beta 90
_cell_angle_gamma 90
_cell_formula_units_Z 2
_cell_length_a 4.159
_cell_length_b 4.159
_cell_length_c 7.392
_cell_volume 127.862
_citation_journal_id_ASTM MRBUAC
_cod_data_source_file Haeuseler_MRBUAC_1986_1311.cif
_cod_data_source_block Br1La1O1
_cod_original_cell_volume 127.8615
_cod_original_sg_symbol_Hall '-P 4a 2a (x-1/4,y+1/4,z)'
_cod_original_formula_sum 'Br1 La1 O1'
_cod_database_code 1530049

loop_
_symmetry_equiv_pos_as_xyz
x,y,z
-y+1/2,x+1/2,z
-x,-y,z
y+1/2,-x+1/2,z
x+1/2,-y+1/2,-z
y,x,-z
-x+1/2,y+1/2,-z
-y,-x,-z
-x+1/2,-y+1/2,-z
y,-x,-z
x+1/2,y+1/2,-z
-y,x,-z
-x,y,z
-y+1/2,-x+1/2,z
x,-y,z
y+1/2,x+1/2,z

loop_
_atom_site_label
_atom_site_type_symbol
_atom_site_fract_x
_atom_site_fract_y
_atom_site_fract_z
_atom_site_occupancy
_atom_site_U_iso_or_equiv
O1 O-2 0 0 0 1 0.0
La1 La+3 0.5 0 0.1622 1 0.0
Br1 Br-1 0.5 0 0.6349 1 0.0
